data_4114281
loop_
_publ_author_name
'Trevor W. Hayton'
'W. Stephen McNeil'
'Brian O. Patrick'
'Peter Legzdins'

_publ_section_title
;
 Toward Binary Nitrosyls: Distinctly Bent Fe-N-O Linkages in
 Base-Stabilized Fe(NO)3+ Complexes
;
_journal_name_full 'Journal of the American Chemical Society'
_journal_page_first 12935
_journal_page_last 12944
_journal_paper_doi 10.1021/ja036887r
_journal_volume 125
_journal_year 2003
_chemical_formula_sum 'C3 H5 F6 Fe N4 O3 P'
_chemical_formula_weight 345.93
_chemical_name_systematic
;
 ?
;
_space_group_IT_number 2
_symmetry_cell_setting triclinic
_symmetry_space_group_name_Hall '-P 1'
_symmetry_space_group_name_H-M 'P -1'
_atom_sites_solution_hydrogens geom
_atom_sites_solution_primary direct
_atom_sites_solution_secondary difmap
_audit_creation_method SHELXL-97
_cell_angle_alpha 73.44(1)
_cell_angle_beta 89.41(1)
_cell_angle_gamma 61.11(1)
_cell_formula_units_Z 2
_cell_length_a 7.472(1)
_cell_length_b 7.539(1)
_cell_length_c 12.357(1)
_cell_measurement_reflns_used 4724
_cell_measurement_temperature 173(2)
_cell_measurement_theta_max 28.06
_cell_measurement_theta_min 3.15
_cell_volume 577.41(14)
_computing_structure_refinement 'SHELXL-97 (Sheldrick, 1997)'
_diffrn_ambient_temperature 173(2)
_diffrn_detector_area_resol_mean 11.76
_diffrn_measured_fraction_theta_full 0.775
_diffrn_measured_fraction_theta_max 0.775
_diffrn_measurement_device_type 'Rigaku/ADSC CCD'
_diffrn_measurement_method 'area detector'
_diffrn_radiation_monochromator graphite
_diffrn_radiation_source 'fine-focus sealed tube'
_diffrn_radiation_type MoK\a
_diffrn_radiation_wavelength 0.71073
_diffrn_reflns_av_R_equivalents 0.0000
_diffrn_reflns_av_sigmaI/netI 0.0357
_diffrn_reflns_limit_h_max 9
_diffrn_reflns_limit_h_min -9
_diffrn_reflns_limit_k_max 9
_diffrn_reflns_limit_k_min -9
_diffrn_reflns_limit_l_max 14
_diffrn_reflns_limit_l_min -15
_diffrn_reflns_number 8925
_diffrn_reflns_theta_full 28.06
_diffrn_reflns_theta_max 28.06
_diffrn_reflns_theta_min 3.15
_exptl_absorpt_coefficient_mu 1.532
_exptl_absorpt_correction_T_max 1.0000
_exptl_absorpt_correction_T_min 0.9187
_exptl_absorpt_correction_type multi-scan
_exptl_crystal_colour green
_exptl_crystal_density_diffrn 1.990
_exptl_crystal_description chip
_exptl_crystal_F_000 340
_exptl_crystal_size_max 0.30
_exptl_crystal_size_mid 0.20
_exptl_crystal_size_min 0.10
_refine_diff_density_max 0.653
_refine_diff_density_min -0.661
_refine_diff_density_rms 0.158
_refine_ls_extinction_method none
_refine_ls_goodness_of_fit_ref 1.083
_refine_ls_hydrogen_treatment mixed
_refine_ls_matrix_type full
_refine_ls_number_parameters 170
_refine_ls_number_reflns 8925
_refine_ls_number_restraints 0
_refine_ls_restrained_S_all 1.083
_refine_ls_R_factor_all 0.0871
_refine_ls_R_factor_gt 0.0682
_refine_ls_shift/su_max 0.000
_refine_ls_shift/su_mean 0.000
_refine_ls_structure_factor_coef Fsqd
_refine_ls_weighting_details 'calc w=1/[\s^2^(Fo^2^)+(0.1157P)^2^+0.5361P] where P=(Fo^2^+2Fc^2^)/3'
_refine_ls_weighting_scheme calc
_refine_ls_wR_factor_gt 0.1912
_refine_ls_wR_factor_ref 0.2017
_reflns_number_gt 7048
_reflns_number_total 8925
_reflns_threshold_expression >2sigma(I)
_cod_data_source_file ja036887rsi20030624_074522.cif
_cod_data_source_block pl244
_cod_original_cell_volume 577.41(12)
_cod_database_code 4114281

loop_
_symmetry_equiv_pos_as_xyz
'x, y, z'
'-x, -y, -z'

loop_
_atom_site_label
_atom_site_type_symbol
_atom_site_fract_x
_atom_site_fract_y
_atom_site_fract_z
_atom_site_U_iso_or_equiv
_atom_site_adp_type
_atom_site_occupancy
_atom_site_symmetry_multiplicity
_atom_site_calc_flag
_atom_site_refinement_flags
C2 C 0.6507(7) 0.7692(7) -0.1117(4) 0.0428(10) Uani 1 1 d .
H2A H 0.7808 0.7344 -0.1442 0.051 Uiso 1 1 calc R
H2B H 0.5609 0.9267 -0.1380 0.051 Uiso 1 1 calc R
C3 C 0.5434(7) 0.6700(7) -0.1541(4) 0.0404(9) Uani 1 1 d .
H3A H 0.6320 0.5141 -0.1278 0.061 Uiso 1 1 calc R
H3B H 0.5165 0.7228 -0.2378 0.061 Uiso 1 1 calc R
H3C H 0.4122 0.7089 -0.1242 0.061 Uiso 1 1 calc R
N1 N 0.9035(4) 0.6177(4) 0.3308(3) 0.0227(6) Uani 1 1 d .
N2 N 0.5477(4) 0.5811(5) 0.3245(3) 0.0307(8) Uani 1 1 d .
N3 N 0.9283(4) 0.2385(5) 0.3156(3) 0.0275(7) Uani 1 1 d .
N4 N 0.7315(4) 0.6281(5) 0.1097(3) 0.0265(7) Uani 1 1 d .
C1 C 0.6972(5) 0.6910(5) 0.0125(4) 0.0271(8) Uani 1 1 d .
O1 O 0.9836(4) 0.6697(4) 0.3824(3) 0.0353(7) Uani 1 1 d .
O2 O 0.4090(4) 0.6079(5) 0.3726(4) 0.0547(11) Uani 1 1 d .
O3 O 1.0213(4) 0.0574(4) 0.3580(3) 0.0466(9) Uani 1 1 d .
F1 F 0.2403(3) -0.0908(4) 0.0374(3) 0.0552(9) Uani 1 1 d .
F2 F 0.0554(3) -0.2060(4) -0.0363(3) 0.0525(8) Uani 1 1 d .
F3 F -0.0140(5) -0.1205(5) 0.1255(4) 0.0698(9) Uani 1 1 d .
F4 F 0.7006(3) -0.2289(4) 0.5564(3) 0.0501(7) Uani 1 1 d .
F5 F 0.4921(4) -0.0526(4) 0.3843(3) 0.0462(6) Uani 1 1 d .
F6 F 0.3574(3) -0.0999(4) 0.5488(3) 0.0428(6) Uani 1 1 d .
P1 P 0.0000 0.0000 0.0000 0.0303(3) Uani 1 2 d S
P2 P 0.5000 0.0000 0.5000 0.0192(3) Uani 1 2 d S
Fe1 Fe 0.78080(6) 0.51072(7) 0.27839(5) 0.02023(16) Uani 1 1 d .

loop_
_atom_site_aniso_label
_atom_site_aniso_U_11
_atom_site_aniso_U_22
_atom_site_aniso_U_33
_atom_site_aniso_U_23
_atom_site_aniso_U_13
_atom_site_aniso_U_12
C2 0.058(2) 0.058(2) 0.031(3) -0.0088(19) 0.0033(18) -0.045(2)
C3 0.063(2) 0.045(2) 0.024(3) -0.0046(18) 0.0000(18) -0.038(2)
N1 0.0199(12) 0.0195(12) 0.0275(19) -0.0055(12) 0.0043(11) -0.0101(11)
N2 0.0292(14) 0.0303(15) 0.041(2) -0.0172(15) 0.0095(13) -0.0185(13)
N3 0.0228(12) 0.0258(15) 0.037(2) -0.0116(14) 0.0021(12) -0.0139(12)
N4 0.0309(14) 0.0313(14) 0.025(2) -0.0093(14) 0.0024(12) -0.0207(12)
C1 0.0294(16) 0.0301(16) 0.034(3) -0.0115(17) 0.0060(14) -0.0232(15)
O1 0.0333(12) 0.0382(14) 0.045(2) -0.0208(13) 0.0025(11) -0.0219(11)
O2 0.0444(15) 0.0578(19) 0.093(4) -0.046(2) 0.0432(19) -0.0374(15)
O3 0.0369(13) 0.0227(13) 0.071(3) -0.0058(14) -0.0032(14) -0.0131(12)
F1 0.0270(11) 0.0466(14) 0.101(3) -0.0324(16) 0.0038(12) -0.0202(10)
F2 0.0382(12) 0.0425(13) 0.092(3) -0.0386(15) 0.0128(12) -0.0225(11)
F3 0.099(2) 0.077(2) 0.052(3) -0.0132(17) 0.0207(17) -0.0620(19)
F4 0.0334(11) 0.0266(11) 0.060(2) 0.0006(11) 0.0040(11) 0.0001(10)
F5 0.0726(15) 0.0530(14) 0.0309(17) -0.0214(12) 0.0134(12) -0.0407(13)
F6 0.0457(12) 0.0567(14) 0.0387(18) -0.0050(12) 0.0049(10) -0.0406(12)
P1 0.0240(6) 0.0274(6) 0.0493(10) -0.0161(6) 0.0086(5) -0.0182(5)
P2 0.0198(5) 0.0172(5) 0.0215(8) -0.0049(5) 0.0024(4) -0.0106(4)
Fe1 0.0197(2) 0.0219(2) 0.0226(3) -0.00819(19) 0.00269(17) -0.01243(18)

loop_
_atom_type_symbol
_atom_type_description
_atom_type_scat_dispersion_real
_atom_type_scat_dispersion_imag
_atom_type_scat_source
C C 0.0033 0.0016 'International Tables Vol C Tables 4.2.6.8 and 6.1.1.4'
H H 0.0000 0.0000 'International Tables Vol C Tables 4.2.6.8 and 6.1.1.4'
N N 0.0061 0.0033 'International Tables Vol C Tables 4.2.6.8 and 6.1.1.4'
O O 0.0106 0.0060 'International Tables Vol C Tables 4.2.6.8 and 6.1.1.4'
F F 0.0171 0.0103 'International Tables Vol C Tables 4.2.6.8 and 6.1.1.4'
P P 0.1023 0.0942 'International Tables Vol C Tables 4.2.6.8 and 6.1.1.4'
Fe Fe 0.3463 0.8444 'International Tables Vol C Tables 4.2.6.8 and 6.1.1.4'

loop_
_geom_angle_atom_site_label_1
_geom_angle_atom_site_label_2
_geom_angle_atom_site_label_3
_geom_angle
_geom_angle_site_symmetry_1
_geom_angle_site_symmetry_3
C1 C2 C3 111.1(4) . .
C1 C2 H2A 109.4 . .
C3 C2 H2A 109.4 . .
C1 C2 H2B 109.4 . .
C3 C2 H2B 109.4 . .
H2A C2 H2B 108.0 . .
C2 C3 H3A 109.5 . .
C2 C3 H3B 109.5 . .
H3A C3 H3B 109.5 . .
C2 C3 H3C 109.5 . .
H3A C3 H3C 109.5 . .
H3B C3 H3C 109.5 . .
O1 N1 Fe1 168.9(3) . .
O2 N2 Fe1 168.9(4) . .
O3 N3 Fe1 168.8(4) . .
C1 N4 Fe1 176.6(3) . .
N4 C1 C2 178.8(4) . .
F3 P1 F3 180.0(3) 2 .
F3 P1 F1 89.90(18) 2 2
F3 P1 F1 90.10(18) . 2
F3 P1 F1 90.10(18) 2 .
F3 P1 F1 89.90(18) . .
F1 P1 F1 180.00(6) 2 .
F3 P1 F2 89.88(18) 2 2
F3 P1 F2 90.12(18) . 2
F1 P1 F2 90.21(12) 2 2
F1 P1 F2 89.79(12) . 2
F3 P1 F2 90.12(18) 2 .
F3 P1 F2 89.88(18) . .
F1 P1 F2 89.79(12) 2 .
F1 P1 F2 90.21(12) . .
F2 P1 F2 180.0(2) 2 .
F4 P2 F4 180.0(2) 2_656 .
F4 P2 F5 89.18(15) 2_656 .
F4 P2 F5 90.82(15) . .
F4 P2 F5 90.82(15) 2_656 2_656
F4 P2 F5 89.18(15) . 2_656
F5 P2 F5 180.000(1) . 2_656
F4 P2 F6 90.49(13) 2_656 .
F4 P2 F6 89.51(13) . .
F5 P2 F6 90.45(14) . .
F5 P2 F6 89.55(14) 2_656 .
F4 P2 F6 89.51(13) 2_656 2_656
F4 P2 F6 90.49(13) . 2_656
F5 P2 F6 89.55(14) . 2_656
F5 P2 F6 90.45(14) 2_656 2_656
F6 P2 F6 180.0(3) . 2_656
N2 Fe1 N3 110.15(14) . .
N2 Fe1 N1 110.51(14) . .
N3 Fe1 N1 111.80(13) . .
N2 Fe1 N4 108.18(16) . .
N3 Fe1 N4 107.79(15) . .
N1 Fe1 N4 108.28(14) . .

loop_
_geom_bond_atom_site_label_1
_geom_bond_atom_site_label_2
_geom_bond_distance
_geom_bond_site_symmetry_2
C2 C1 1.456(7) .
C2 C3 1.513(5) .
C2 H2A 0.9900 .
C2 H2B 0.9900 .
C3 H3A 0.9800 .
C3 H3B 0.9800 .
C3 H3C 0.9800 .
N1 O1 1.138(4) .
N1 Fe1 1.713(3) .
N2 O2 1.150(4) .
N2 Fe1 1.703(3) .
N3 O3 1.142(4) .
N3 Fe1 1.710(3) .
N4 C1 1.139(5) .
N4 Fe1 1.979(4) .
F1 P1 1.599(2) .
F2 P1 1.600(2) .
F3 P1 1.589(4) .
F4 P2 1.596(2) .
F5 P2 1.598(3) .
F6 P2 1.603(2) .
P1 F3 1.589(4) 2
P1 F1 1.599(2) 2
P1 F2 1.600(2) 2
P2 F4 1.596(2) 2_656
P2 F5 1.598(3) 2_656
P2 F6 1.603(2) 2_656

loop_
_geom_torsion_atom_site_label_1
_geom_torsion_atom_site_label_2
_geom_torsion_atom_site_label_3
_geom_torsion_atom_site_label_4
_geom_torsion
Fe1 N4 C1 C2 0(23)
C3 C2 C1 N4 -9(20)
O2 N2 Fe1 N3 56.2(15)
O2 N2 Fe1 N1 -67.9(15)
O2 N2 Fe1 N4 173.8(14)
O3 N3 Fe1 N2 -55.5(14)
O3 N3 Fe1 N1 67.8(14)
O3 N3 Fe1 N4 -173.4(14)
O1 N1 Fe1 N2 60.7(12)
O1 N1 Fe1 N3 -62.4(12)
O1 N1 Fe1 N4 179.0(12)
C1 N4 Fe1 N2 -52(5)
C1 N4 Fe1 N3 67(5)
C1 N4 Fe1 N1 -171(5)
